data_1547307
loop_
_publ_author_name
'N.N. Golovnev'
'M.S. Molokeev'
'M.K. Lesnikov'
'I.V. Sterkhova'
'V.V. Atuchin'

_publ_section_title
;
 Thiobarbiturate and barbiturate salts of pefloxacin drug: Growth,
 structure, thermal stability and IR-spectra
;
_journal_issue 0
_journal_name_full 'Journal of Molecular Structure'
_journal_page_first 367
_journal_page_last 372
_journal_paper_doi 10.1016/j.molstruc.2017.08.011
_journal_volume 1149
_journal_year 2017
_chemical_formula_moiety 'C17 H21 F N3 O3, C4 H3 N2 O3, 1.281(H2 O)'
_chemical_formula_sum 'C21 H25 F N5 O7.28'
_chemical_formula_weight 482.94
_chemical_name_systematic
;
bis(pefloxacinium 2-thiobarbiturate) hydrate
;
_space_group_crystal_system triclinic
_space_group_IT_number 2
_space_group_name_Hall '-P 1'
_space_group_name_H-M_alt 'P -1'
_symmetry_space_group_name_Hall '-P 1'
_symmetry_space_group_name_H-M 'P -1'
_atom_sites_solution_hydrogens mixed
_audit_creation_method SHELXL-2014/7
_cell_angle_alpha 101.2430(10)
_cell_angle_beta 92.5140(10)
_cell_angle_gamma 109.4710(10)
_cell_formula_units_Z 4
_cell_length_a 10.3252(3)
_cell_length_b 13.8631(4)
_cell_length_c 16.9586(3)
_cell_measurement_reflns_used 24769
_cell_measurement_temperature 296(2)
_cell_measurement_theta_max 27.511
_cell_measurement_theta_min 2.107
_cell_volume 2229.09(10)
_computing_cell_refinement 'APEX2 (Bruker, 2003-2008)'
_computing_data_collection 'APEX2 (Bruker, 2003-2008)'
_computing_data_reduction 'SAINT (Bruker, 2009)'
_computing_molecular_graphics 'DIAMOND (Brandenburg, 2005)'
_computing_publication_material 'publCIF (Westrip, 2009)'
_computing_structure_refinement 'SHELXL-2014/7 (Sheldrick, 2014)'
_computing_structure_solution 'SHELXS-2014 (Sheldrick, 2014)'
_diffrn_ambient_temperature 296(2)
_diffrn_measured_fraction_theta_full 0.993
_diffrn_measured_fraction_theta_max 0.987
_diffrn_measurement_device_type 'Bruker APEX-II CCD'
_diffrn_measurement_method '\f and \w scans'
_diffrn_radiation_type MoK\a
_diffrn_radiation_wavelength 0.71073
_diffrn_reflns_av_R_equivalents 0.0278
_diffrn_reflns_av_unetI/netI 0.0325
_diffrn_reflns_Laue_measured_fraction_full 0.993
_diffrn_reflns_Laue_measured_fraction_max 0.987
_diffrn_reflns_limit_h_max 13
_diffrn_reflns_limit_h_min -13
_diffrn_reflns_limit_k_max 17
_diffrn_reflns_limit_k_min -17
_diffrn_reflns_limit_l_max 22
_diffrn_reflns_limit_l_min -15
_diffrn_reflns_number 24769
_diffrn_reflns_point_group_measured_fraction_full 0.993
_diffrn_reflns_point_group_measured_fraction_max 0.987
_diffrn_reflns_theta_full 25.000
_diffrn_reflns_theta_max 27.511
_diffrn_reflns_theta_min 2.107
_exptl_absorpt_coefficient_mu 0.115
_exptl_absorpt_correction_T_max 0.7456
_exptl_absorpt_correction_T_min 0.6176
_exptl_absorpt_correction_type multi-scan
_exptl_absorpt_process_details
;
SADABS-2004/1. Bruker AXS Inc., Madison, Wisconsin, USA, 2004
;
_exptl_crystal_colour yellow
_exptl_crystal_density_diffrn 1.439
_exptl_crystal_description block
_exptl_crystal_F_000 1013
_exptl_crystal_size_max 0.43
_exptl_crystal_size_mid 0.20
_exptl_crystal_size_min 0.17
_refine_diff_density_max 0.626
_refine_diff_density_min -0.373
_refine_diff_density_rms 0.051
_refine_ls_extinction_coef .
_refine_ls_extinction_method none
_refine_ls_goodness_of_fit_ref 1.039
_refine_ls_hydrogen_treatment mixed
_refine_ls_matrix_type full
_refine_ls_number_parameters 637
_refine_ls_number_reflns 10127
_refine_ls_number_restraints 5
_refine_ls_restrained_S_all 1.040
_refine_ls_R_factor_all 0.0747
_refine_ls_R_factor_gt 0.0550
_refine_ls_shift/su_max 0.001
_refine_ls_shift/su_mean 0.000
_refine_ls_structure_factor_coef Fsqd
_refine_ls_weighting_details 'w=1/[\s^2^(Fo^2^)+(0.1137P)^2^+0.3971P] where P=(Fo^2^+2Fc^2^)/3'
_refine_ls_weighting_scheme calc
_refine_ls_wR_factor_gt 0.1704
_refine_ls_wR_factor_ref 0.1891
_reflns_Friedel_coverage 0.000
_reflns_Friedel_fraction_full .
_reflns_Friedel_fraction_max .
_reflns_number_gt 7257
_reflns_number_total 10127
_reflns_threshold_expression 'I > 2\s(I)'
_cod_data_source_file PefH2Hba2_2p5H2O.cif
_cod_data_source_block p3
_cod_depositor_comments
;

2019-06-28
Z value and formula fixed to values more according to usual
chemical conventions.                 miguel
;
_cod_original_formula_sum 'C42 H50 F2 N10 O14.56'
_cod_original_formula_weight 965.88
_cod_original_formula_moiety
;
2(C17 H21 F N3 O3), 2(C4 H3 N2 O3), H2 O, 1.563(O)
;
_cod_original_formula_units_Z 2
_cod_database_code 1547307
_shelx_shelxl_version_number 2014/7
_shelx_space_group_comment
;
The symmetry employed for this shelxl refinement is uniquely defined
by the following loop, which should always be used as a source of
symmetry information in preference to the above space-group names.
They are only intended as comments.
;

loop_
_space_group_symop_operation_xyz
'x, y, z'
'-x, -y, -z'

loop_
_atom_site_label
_atom_site_type_symbol
_atom_site_fract_x
_atom_site_fract_y
_atom_site_fract_z
_atom_site_U_iso_or_equiv
_atom_site_adp_type
_atom_site_occupancy
_atom_site_site_symmetry_order
_atom_site_calc_flag
_atom_site_refinement_flags_posn
_atom_site_refinement_flags_adp
_atom_site_refinement_flags_occupancy
_atom_site_disorder_assembly
_atom_site_disorder_group
O1A O 0.57001(12) 1.09089(10) 0.10471(9) 0.0470(3) Uani 1 1 d . . . . .
O2A O 0.45190(15) 0.73730(11) 0.05409(11) 0.0580(4) Uani 1 1 d . . . . .
O3A O 0.11326(11) 0.89840(10) 0.07249(8) 0.0408(3) Uani 1 1 d . . . . .
N1A N 0.34225(13) 0.99187(11) 0.08872(9) 0.0360(3) Uani 1 1 d . . . . .
H1A H 0.3208 1.0476 0.0965 0.043 Uiso 1 1 calc R U . . .
N3A N 0.50788(14) 0.91358(11) 0.08216(9) 0.0383(3) Uani 1 1 d . . . . .
H3A H 0.5935 0.9193 0.0871 0.046 Uiso 1 1 calc R U . . .
C2A C 0.47908(16) 1.00364(13) 0.09268(10) 0.0350(4) Uani 1 1 d . . . . .
C4A C 0.40931(18) 0.81261(14) 0.06396(11) 0.0402(4) Uani 1 1 d . . . . .
C5A C 0.27069(18) 0.80658(14) 0.05965(11) 0.0394(4) Uani 1 1 d . . . . .
H5A H 0.2009 0.7410 0.0476 0.047 Uiso 1 1 calc R U . . .
C6A C 0.23555(16) 0.89549(13) 0.07285(10) 0.0339(3) Uani 1 1 d . . . . .
O1B O -0.18666(12) -0.02820(10) 0.08198(9) 0.0475(3) Uani 1 1 d . . . . .
O2B O -0.09475(16) 0.32184(12) 0.15801(11) 0.0688(5) Uani 1 1 d . . . . .
O3B O 0.26345(12) 0.18280(10) 0.11718(8) 0.0453(3) Uani 1 1 d . . . . .
N1B N 0.03767(13) 0.08009(11) 0.10036(9) 0.0365(3) Uani 1 1 d . . . . .
H1B H 0.0640 0.0268 0.0893 0.044 Uiso 1 1 calc R U . . .
N3B N -0.13710(14) 0.14796(12) 0.11903(9) 0.0388(3) Uani 1 1 d . . . . .
H3B H -0.2237 0.1382 0.1197 0.047 Uiso 1 1 calc R U . . .
C2B C -0.10098(16) 0.06165(14) 0.09880(10) 0.0352(4) Uani 1 1 d . . . . .
C4B C -0.04554(19) 0.25074(15) 0.13880(12) 0.0446(4) Uani 1 1 d . . . . .
C5B C 0.09465(19) 0.26423(14) 0.13752(12) 0.0448(4) Uani 1 1 d . . . . .
H5B H 0.1599 0.3318 0.1496 0.054 Uiso 1 1 calc R U . . .
C6B C 0.13858(16) 0.17915(14) 0.11867(10) 0.0366(4) Uani 1 1 d . . . . .
F1 F 0.01215(14) 0.89545(12) 0.43868(8) 0.0651(4) Uani 1 1 d . . . . .
O1C O 0.4260(2) 0.94188(15) 0.62845(11) 0.0772(5) Uani 1 1 d . . . . .
O2C O 0.6541(2) 0.93212(18) 0.68335(14) 0.0922(7) Uani 1 1 d D . . . .
H2C H 0.589(3) 0.960(3) 0.699(2) 0.111 Uiso 1 1 d D U . . .
O3C O 0.7640(2) 0.8488(2) 0.60421(15) 0.1064(8) Uani 1 1 d . . . . .
N1C N -0.09834(15) 0.77045(12) 0.12975(9) 0.0413(3) Uani 1 1 d . . . . .
H0C H -0.0213 0.8137 0.1059 0.050 Uiso 1 1 calc R U . . .
N2C N 0.04727(16) 0.79662(12) 0.28605(9) 0.0429(4) Uani 1 1 d . . . . .
N3C N 0.4850(2) 0.79808(17) 0.40483(12) 0.0631(5) Uani 1 1 d . . . . .
C1C C 0.0097(2) 0.88244(16) 0.26422(12) 0.0483(4) Uani 1 1 d . . . . .
H1AC H 0.0851 0.9263 0.2407 0.058 Uiso 1 1 calc R U . . .
H1BC H -0.0064 0.9256 0.3124 0.058 Uiso 1 1 calc R U . . .
C2C C -0.1190(2) 0.83742(17) 0.20425(12) 0.0486(5) Uani 1 1 d . . . . .
H2AC H -0.1950 0.7960 0.2289 0.058 Uiso 1 1 calc R U . . .
H2BC H -0.1434 0.8942 0.1902 0.058 Uiso 1 1 calc R U . . .
C3C C -0.0584(2) 0.68510(15) 0.15266(12) 0.0485(4) Uani 1 1 d . . . . .
H3AC H -0.0399 0.6429 0.1048 0.058 Uiso 1 1 calc R U . . .
H3BC H -0.1344 0.6400 0.1749 0.058 Uiso 1 1 calc R U . . .
C4C C 0.0678(2) 0.72902(16) 0.21397(12) 0.0467(4) Uani 1 1 d . . . . .
H4AC H 0.0894 0.6717 0.2293 0.056 Uiso 1 1 calc R U . . .
H4BC H 0.1458 0.7689 0.1899 0.056 Uiso 1 1 calc R U . . .
C5C C 0.2246(2) 0.89958(16) 0.49575(12) 0.0495(5) Uani 1 1 d . . . . .
H05C H 0.2088 0.9333 0.5454 0.059 Uiso 1 1 calc R U . . .
C6C C 0.1307(2) 0.87494(16) 0.42960(12) 0.0467(4) Uani 1 1 d . . . . .
C7C C 0.14927(19) 0.82534(15) 0.35236(12) 0.0427(4) Uani 1 1 d . . . . .
C8C C 0.2681(2) 0.80073(18) 0.34625(13) 0.0497(5) Uani 1 1 d . . . . .
H08C H 0.2835 0.7675 0.2962 0.060 Uiso 1 1 calc R U . . .
C9C C 0.3660(2) 0.82454(16) 0.41360(13) 0.0485(5) Uani 1 1 d . . . . .
C10C C 0.3447(2) 0.87442(15) 0.48946(13) 0.0488(5) Uani 1 1 d . . . . .
C11C C 0.4442(2) 0.89665(16) 0.55990(14) 0.0557(5) Uani 1 1 d . . . . .
C12C C 0.5601(2) 0.86446(18) 0.54554(16) 0.0614(6) Uani 1 1 d . . . . .
C13C C 0.5757(2) 0.8182(2) 0.46931(16) 0.0656(6) Uani 1 1 d . . . . .
H13C H 0.6539 0.7999 0.4622 0.079 Uiso 1 1 calc R U . . .
C14C C 0.6697(3) 0.8798(2) 0.61220(19) 0.0772(8) Uani 1 1 d . . . . .
C15C C 0.5130(3) 0.7499(3) 0.3234(2) 0.0984(11) Uani 1 1 d . . . . .
H14C H 0.5844 0.7203 0.3304 0.118 Uiso 1 1 calc R U . . .
H15C H 0.4297 0.6932 0.2964 0.118 Uiso 1 1 calc R U . . .
C16C C 0.5574(4) 0.8265(3) 0.2719(2) 0.1077(12) Uani 1 1 d . . . . .
H16C H 0.5740 0.7922 0.2205 0.129 Uiso 1 1 calc R U . . .
H17C H 0.4862 0.8550 0.2638 0.129 Uiso 1 1 calc R U . . .
H18C H 0.6408 0.8821 0.2977 0.129 Uiso 1 1 calc R U . . .
C17C C -0.2226(2) 0.72761(18) 0.06827(14) 0.0559(5) Uani 1 1 d . . . . .
H19C H -0.2075 0.6800 0.0234 0.067 Uiso 1 1 calc R U . . .
H20C H -0.2386 0.7842 0.0496 0.067 Uiso 1 1 calc R U . . .
H21C H -0.3017 0.6910 0.0922 0.067 Uiso 1 1 calc R U . . .
F2 F 0.51359(13) 0.39899(11) 0.47993(8) 0.0600(3) Uani 1 1 d . . . . .
O1D O 0.94294(17) 0.45851(12) 0.65770(8) 0.0583(4) Uani 1 1 d . . . . .
O2D O 1.17113(17) 0.45023(13) 0.70914(9) 0.0605(4) Uani 1 1 d D . . . .
H2D H 1.0919(18) 0.465(2) 0.7079(17) 0.073 Uiso 1 1 d D U . . .
O3D O 1.28263(19) 0.37253(16) 0.62642(11) 0.0770(5) Uani 1 1 d . . . . .
N1D N 0.47793(15) 0.36174(12) 0.16830(10) 0.0440(4) Uani 1 1 d . . . . .
H0D H 0.3905 0.3026 0.1520 0.053 Uiso 1 1 calc R U . . .
N2D N 0.55414(18) 0.31945(15) 0.31991(10) 0.0549(5) Uani 1 1 d . . . . .
N3D N 0.99784(15) 0.32523(12) 0.42999(9) 0.0413(3) Uani 1 1 d . . . . .
C1D C 0.4462(2) 0.3648(2) 0.31276(13) 0.0583(6) Uani 1 1 d . . . . .
H1AD H 0.4470 0.4106 0.3641 0.070 Uiso 1 1 calc R U . . .
H1BD H 0.3566 0.3090 0.3004 0.070 Uiso 1 1 calc R U . . .
C2D C 0.4667(2) 0.42620(17) 0.24768(13) 0.0527(5) Uani 1 1 d . . . . .
H2AD H 0.3894 0.4502 0.2416 0.063 Uiso 1 1 calc R U . . .
H2BD H 0.5503 0.4875 0.2636 0.063 Uiso 1 1 calc R U . . .
C3D C 0.59007(19) 0.31804(16) 0.17763(13) 0.0469(4) Uani 1 1 d . . . . .
H3AD H 0.6786 0.3747 0.1931 0.056 Uiso 1 1 calc R U . . .
H3BD H 0.5943 0.2737 0.1267 0.056 Uiso 1 1 calc R U . . .
C4D C 0.5601(2) 0.25482(16) 0.24200(12) 0.0500(5) Uani 1 1 d . . . . .
H4AD H 0.4725 0.1974 0.2254 0.060 Uiso 1 1 calc R U . . .
H4BD H 0.6317 0.2250 0.2478 0.060 Uiso 1 1 calc R U . . .
C5D C 0.7325(2) 0.41103(14) 0.52861(11) 0.0427(4) Uani 1 1 d . . . . .
H05D H 0.7165 0.4405 0.5797 0.051 Uiso 1 1 calc R U . . .
C6D C 0.63575(19) 0.38730(14) 0.46449(12) 0.0424(4) Uani 1 1 d . . . . .
C7D C 0.65477(19) 0.34679(14) 0.38408(11) 0.0394(4) Uani 1 1 d . . . . .
C8D C 0.77918(18) 0.32995(14) 0.37458(11) 0.0382(4) Uani 1 1 d . . . . .
H08D H 0.7977 0.3058 0.3227 0.046 Uiso 1 1 calc R U . . .
C9D C 0.87758(18) 0.34821(13) 0.44057(10) 0.0366(4) Uani 1 1 d . . . . .
C10D C 0.85647(19) 0.39182(13) 0.51893(11) 0.0391(4) Uani 1 1 d . . . . .
C11D C 0.9578(2) 0.41407(14) 0.58746(11) 0.0436(4) Uani 1 1 d . . . . .
C12D C 1.0746(2) 0.38399(15) 0.57138(12) 0.0447(4) Uani 1 1 d . . . . .
C13D C 1.0889(2) 0.34137(15) 0.49421(12) 0.0453(4) Uani 1 1 d . . . . .
H13D H 1.1663 0.3224 0.4856 0.054 Uiso 1 1 calc R U . . .
C14D C 1.1855(2) 0.40009(17) 0.63669(13) 0.0535(5) Uani 1 1 d . . . . .
C15D C 1.0254(2) 0.27772(17) 0.34914(12) 0.0492(5) Uani 1 1 d . . . . .
H14D H 1.1239 0.2911 0.3497 0.059 Uiso 1 1 calc R U . . .
H15D H 0.9986 0.3110 0.3091 0.059 Uiso 1 1 calc R U . . .
C16D C 0.9483(3) 0.16079(19) 0.32475(13) 0.0591(5) Uani 1 1 d . . . . .
H16D H 0.9693 0.1337 0.2723 0.071 Uiso 1 1 calc R U . . .
H17D H 0.9760 0.1273 0.3636 0.071 Uiso 1 1 calc R U . . .
H18D H 0.8506 0.1471 0.3229 0.071 Uiso 1 1 calc R U . . .
C17D C 0.4988(3) 0.42308(19) 0.10377(16) 0.0649(6) Uani 1 1 d . . . . .
H19D H 0.5859 0.4800 0.1171 0.078 Uiso 1 1 calc R U . . .
H20D H 0.4254 0.4505 0.0998 0.078 Uiso 1 1 calc R U . . .
H21D H 0.4986 0.3782 0.0529 0.078 Uiso 1 1 calc R U . . .
O1W O 0.2561(3) 0.5401(2) 0.0484(3) 0.1433(12) Uani 1 1 d D . . . .
H11W H 0.260(5) 0.555(3) 0.1056(7) 0.172 Uiso 1 1 d D U . . .
H12W H 0.315(4) 0.600(2) 0.036(2) 0.172 Uiso 1 1 d D U . . .
O2WA O -0.0163(12) 0.4750(9) 0.0995(9) 0.120(4) Uiso 0.255(3) 1 d . . . . .
O2WB O -0.0238(7) 0.4612(5) 0.0474(5) 0.120(3) Uiso 0.453(8) 1 d . . . . .
O3WA O 0.2417(6) 0.5444(4) 0.2228(3) 0.1039(16) Uiso 0.470(3) 1 d . . . . .
O3WB O 0.1378(7) 0.5043(5) 0.1935(4) 0.104(3) Uiso 0.383(7) 1 d . . . . .

loop_
_atom_site_aniso_label
_atom_site_aniso_U_11
_atom_site_aniso_U_22
_atom_site_aniso_U_33
_atom_site_aniso_U_23
_atom_site_aniso_U_13
_atom_site_aniso_U_12
O1A 0.0269(6) 0.0369(7) 0.0733(9) 0.0046(6) 0.0043(6) 0.0108(5)
O2A 0.0452(8) 0.0409(7) 0.0946(11) 0.0125(7) 0.0142(7) 0.0243(6)
O3A 0.0246(6) 0.0399(7) 0.0598(8) 0.0135(6) 0.0067(5) 0.0122(5)
N1A 0.0255(7) 0.0329(7) 0.0515(8) 0.0076(6) 0.0051(6) 0.0134(6)
N3A 0.0252(7) 0.0396(8) 0.0524(8) 0.0083(6) 0.0037(6) 0.0155(6)
C2A 0.0268(8) 0.0376(9) 0.0404(9) 0.0064(7) 0.0032(6) 0.0123(7)
C4A 0.0368(9) 0.0391(9) 0.0491(10) 0.0100(8) 0.0083(7) 0.0182(8)
C5A 0.0315(8) 0.0329(9) 0.0525(10) 0.0076(7) 0.0067(7) 0.0101(7)
C6A 0.0251(7) 0.0375(9) 0.0385(8) 0.0086(7) 0.0040(6) 0.0100(7)
O1B 0.0266(6) 0.0402(7) 0.0720(9) 0.0108(6) 0.0015(6) 0.0083(5)
O2B 0.0517(9) 0.0511(9) 0.1001(12) -0.0105(8) -0.0042(8) 0.0305(7)
O3B 0.0234(6) 0.0424(7) 0.0648(8) 0.0045(6) -0.0018(5) 0.0097(5)
N1B 0.0242(7) 0.0343(7) 0.0508(8) 0.0066(6) 0.0006(6) 0.0121(6)
N3B 0.0243(7) 0.0438(8) 0.0480(8) 0.0042(6) 0.0001(6) 0.0156(6)
C2B 0.0253(8) 0.0395(9) 0.0404(9) 0.0078(7) -0.0001(6) 0.0118(7)
C4B 0.0386(9) 0.0448(10) 0.0495(10) -0.0008(8) -0.0034(8) 0.0209(8)
C5B 0.0332(9) 0.0341(9) 0.0595(11) 0.0011(8) -0.0043(8) 0.0084(7)
C6B 0.0252(8) 0.0398(9) 0.0422(9) 0.0060(7) -0.0027(6) 0.0105(7)
F1 0.0583(8) 0.0864(10) 0.0594(7) 0.0111(7) 0.0135(6) 0.0384(7)
O1C 0.0778(12) 0.0724(11) 0.0637(11) 0.0090(9) -0.0140(9) 0.0098(10)
O2C 0.0821(14) 0.0846(15) 0.0881(15) 0.0270(12) -0.0298(12) 0.0017(11)
O3C 0.0677(13) 0.130(2) 0.1250(19) 0.0470(15) -0.0266(12) 0.0341(13)
N1C 0.0339(8) 0.0411(8) 0.0499(9) 0.0166(7) 0.0046(6) 0.0106(6)
N2C 0.0416(8) 0.0448(9) 0.0480(8) 0.0127(7) 0.0052(7) 0.0212(7)
N3C 0.0517(11) 0.0797(14) 0.0697(12) 0.0260(10) 0.0007(9) 0.0337(10)
C1C 0.0536(11) 0.0454(10) 0.0519(11) 0.0116(8) 0.0037(9) 0.0250(9)
C2C 0.0445(10) 0.0539(12) 0.0567(11) 0.0160(9) 0.0085(9) 0.0268(9)
C3C 0.0529(11) 0.0411(10) 0.0541(11) 0.0125(8) 0.0050(9) 0.0189(9)
C4C 0.0504(11) 0.0492(11) 0.0504(10) 0.0149(9) 0.0081(8) 0.0278(9)
C5C 0.0539(12) 0.0436(10) 0.0481(11) 0.0126(8) 0.0077(9) 0.0116(9)
C6C 0.0430(10) 0.0471(11) 0.0537(11) 0.0163(9) 0.0096(8) 0.0171(9)
C7C 0.0401(10) 0.0447(10) 0.0481(10) 0.0191(8) 0.0068(8) 0.0157(8)
C8C 0.0475(11) 0.0612(13) 0.0499(11) 0.0202(9) 0.0076(9) 0.0265(10)
C9C 0.0439(10) 0.0505(11) 0.0572(12) 0.0229(9) 0.0046(9) 0.0185(9)
C10C 0.0460(11) 0.0420(10) 0.0568(11) 0.0224(9) 0.0009(9) 0.0075(9)
C11C 0.0568(13) 0.0415(11) 0.0574(13) 0.0173(9) -0.0067(10) 0.0005(9)
C12C 0.0461(12) 0.0512(12) 0.0812(16) 0.0318(12) -0.0119(11) 0.0024(10)
C13C 0.0515(13) 0.0706(16) 0.0805(17) 0.0321(13) -0.0024(11) 0.0213(12)
C14C 0.0631(16) 0.0691(16) 0.087(2) 0.0346(15) -0.0200(14) 0.0009(13)
C15C 0.087(2) 0.158(3) 0.091(2) 0.027(2) 0.0107(16) 0.095(2)
C16C 0.089(2) 0.158(4) 0.098(2) 0.031(2) 0.0315(19) 0.068(2)
C17C 0.0425(11) 0.0544(12) 0.0655(13) 0.0163(10) -0.0063(9) 0.0100(9)
F2 0.0528(7) 0.0732(8) 0.0633(7) 0.0091(6) 0.0121(6) 0.0369(6)
O1D 0.0671(10) 0.0620(9) 0.0391(7) 0.0071(6) -0.0006(6) 0.0169(8)
O2D 0.0628(10) 0.0577(9) 0.0491(8) 0.0155(7) -0.0132(7) 0.0059(8)
O3D 0.0644(11) 0.0872(13) 0.0770(11) 0.0074(9) -0.0244(9) 0.0334(10)
N1D 0.0323(8) 0.0362(8) 0.0581(9) 0.0028(7) -0.0034(6) 0.0103(6)
N2D 0.0506(10) 0.0646(11) 0.0523(9) -0.0061(8) -0.0096(8) 0.0364(9)
N3D 0.0359(8) 0.0462(9) 0.0421(8) 0.0113(6) 0.0011(6) 0.0141(7)
C1D 0.0485(11) 0.0785(15) 0.0549(12) 0.0031(11) -0.0025(9) 0.0387(11)
C2D 0.0418(10) 0.0505(11) 0.0647(12) -0.0050(9) -0.0073(9) 0.0262(9)
C3D 0.0305(9) 0.0439(10) 0.0594(11) -0.0040(8) -0.0027(8) 0.0139(8)
C4D 0.0451(10) 0.0486(11) 0.0534(11) -0.0065(9) -0.0122(8) 0.0247(9)
C5D 0.0498(11) 0.0364(9) 0.0415(9) 0.0079(7) 0.0073(8) 0.0146(8)
C6D 0.0394(9) 0.0364(9) 0.0531(10) 0.0086(8) 0.0080(8) 0.0160(8)
C7D 0.0402(9) 0.0338(9) 0.0438(9) 0.0060(7) -0.0002(7) 0.0144(7)
C8D 0.0383(9) 0.0371(9) 0.0386(9) 0.0061(7) 0.0019(7) 0.0143(7)
C9D 0.0353(9) 0.0331(8) 0.0403(9) 0.0109(7) 0.0023(7) 0.0093(7)
C10D 0.0421(9) 0.0319(8) 0.0408(9) 0.0109(7) 0.0022(7) 0.0084(7)
C11D 0.0496(11) 0.0352(9) 0.0398(9) 0.0123(7) 0.0001(8) 0.0054(8)
C12D 0.0432(10) 0.0384(9) 0.0469(10) 0.0145(8) -0.0059(8) 0.0054(8)
C13D 0.0373(9) 0.0455(10) 0.0523(11) 0.0156(8) -0.0018(8) 0.0116(8)
C14D 0.0528(12) 0.0447(11) 0.0549(12) 0.0160(9) -0.0125(9) 0.0062(9)
C15D 0.0424(10) 0.0667(13) 0.0441(10) 0.0132(9) 0.0068(8) 0.0256(10)
C16D 0.0663(14) 0.0654(14) 0.0498(11) 0.0056(10) 0.0042(10) 0.0326(12)
C17D 0.0687(15) 0.0519(13) 0.0742(15) 0.0190(11) 0.0076(12) 0.0185(11)
O1W 0.124(2) 0.0810(17) 0.233(4) 0.050(2) 0.064(3) 0.0320(16)

loop_
_atom_type_symbol
_atom_type_description
_atom_type_scat_dispersion_real
_atom_type_scat_dispersion_imag
_atom_type_scat_source
C C 0.0033 0.0016 'International Tables Vol C Tables 4.2.6.8 and 6.1.1.4'
H H 0.0000 0.0000 'International Tables Vol C Tables 4.2.6.8 and 6.1.1.4'
N N 0.0061 0.0033 'International Tables Vol C Tables 4.2.6.8 and 6.1.1.4'
O O 0.0106 0.0060 'International Tables Vol C Tables 4.2.6.8 and 6.1.1.4'
F F 0.0171 0.0103 'International Tables Vol C Tables 4.2.6.8 and 6.1.1.4'

loop_
_geom_angle_atom_site_label_1
_geom_angle_atom_site_label_2
_geom_angle_atom_site_label_3
_geom_angle
_geom_angle_site_symmetry_1
_geom_angle_site_symmetry_3
C2A N1A C6A 123.98(14) . .
C2A N1A H1A 118.0 . .
C6A N1A H1A 118.0 . .
C2A N3A C4A 125.05(14) . .
C2A N3A H3A 117.5 . .
C4A N3A H3A 117.5 . .
O1A C2A N3A 122.57(15) . .
O1A C2A N1A 121.56(15) . .
N3A C2A N1A 115.87(15) . .
O2A C4A N3A 117.63(16) . .
O2A C4A C5A 126.55(17) . .
N3A C4A C5A 115.82(15) . .
C6A C5A C4A 121.56(16) . .
C6A C5A H5A 119.2 . .
C4A C5A H5A 119.2 . .
O3A C6A C5A 126.34(16) . .
O3A C6A N1A 116.02(15) . .
C5A C6A N1A 117.64(14) . .
C2B N1B C6B 124.20(14) . .
C2B N1B H1B 117.9 . .
C6B N1B H1B 117.9 . .
C2B N3B C4B 125.26(14) . .
C2B N3B H3B 117.4 . .
C4B N3B H3B 117.4 . .
O1B C2B N3B 122.66(15) . .
O1B C2B N1B 121.63(15) . .
N3B C2B N1B 115.68(15) . .
O2B C4B N3B 117.63(17) . .
O2B C4B C5B 126.19(19) . .
N3B C4B C5B 116.15(16) . .
C6B C5B C4B 121.45(17) . .
C6B C5B H5B 119.3 . .
C4B C5B H5B 119.3 . .
O3B C6B N1B 116.38(15) . .
O3B C6B C5B 126.38(16) . .
N1B C6B C5B 117.23(15) . .
C14C O2C H2C 132(3) . .
C2C N1C C3C 108.64(14) . .
C2C N1C C17C 112.44(15) . .
C3C N1C C17C 111.47(15) . .
C2C N1C H0C 108.0 . .
C3C N1C H0C 108.0 . .
C17C N1C H0C 108.0 . .
C7C N2C C4C 115.36(15) . .
C7C N2C C1C 116.18(16) . .
C4C N2C C1C 110.47(15) . .
C13C N3C C9C 119.6(2) . .
C13C N3C C15C 119.6(2) . .
C9C N3C C15C 120.75(18) . .
N2C C1C C2C 109.68(16) . .
N2C C1C H1AC 109.7 . .
C2C C1C H1AC 109.7 . .
N2C C1C H1BC 109.7 . .
C2C C1C H1BC 109.7 . .
H1AC C1C H1BC 108.2 . .
N1C C2C C1C 111.28(15) . .
N1C C2C H2AC 109.4 . .
C1C C2C H2AC 109.4 . .
N1C C2C H2BC 109.4 . .
C1C C2C H2BC 109.4 . .
H2AC C2C H2BC 108.0 . .
N1C C3C C4C 111.10(16) . .
N1C C3C H3AC 109.4 . .
C4C C3C H3AC 109.4 . .
N1C C3C H3BC 109.4 . .
C4C C3C H3BC 109.4 . .
H3AC C3C H3BC 108.0 . .
N2C C4C C3C 111.61(16) . .
N2C C4C H4AC 109.3 . .
C3C C4C H4AC 109.3 . .
N2C C4C H4BC 109.3 . .
C3C C4C H4BC 109.3 . .
H4AC C4C H4BC 108.0 . .
C6C C5C C10C 120.36(19) . .
C6C C5C H05C 119.8 . .
C10C C5C H05C 119.8 . .
F1 C6C C5C 118.81(18) . .
F1 C6C C7C 118.45(17) . .
C5C C6C C7C 122.70(18) . .
C8C C7C N2C 121.83(18) . .
C8C C7C C6C 116.84(17) . .
N2C C7C C6C 121.21(17) . .
C7C C8C C9C 121.63(19) . .
C7C C8C H08C 119.2 . .
C9C C8C H08C 119.2 . .
N3C C9C C10C 120.11(18) . .
N3C C9C C8C 119.82(19) . .
C10C C9C C8C 120.07(18) . .
C5C C10C C9C 118.39(18) . .
C5C C10C C11C 121.4(2) . .
C9C C10C C11C 120.2(2) . .
O1C C11C C12C 123.7(2) . .
O1C C11C C10C 120.6(2) . .
C12C C11C C10C 115.7(2) . .
C13C C12C C11C 120.9(2) . .
C13C C12C C14C 117.2(2) . .
C11C C12C C14C 122.0(3) . .
N3C C13C C12C 123.5(2) . .
N3C C13C H13C 118.2 . .
C12C C13C H13C 118.2 . .
O3C C14C O2C 121.4(3) . .
O3C C14C C12C 124.5(3) . .
O2C C14C C12C 114.1(3) . .
C16C C15C N3C 112.4(3) . .
C16C C15C H14C 109.1 . .
N3C C15C H14C 109.1 . .
C16C C15C H15C 109.1 . .
N3C C15C H15C 109.1 . .
H14C C15C H15C 107.8 . .
C15C C16C H16C 109.5 . .
C15C C16C H17C 109.5 . .
H16C C16C H17C 109.5 . .
C15C C16C H18C 109.5 . .
H16C C16C H18C 109.5 . .
H17C C16C H18C 109.5 . .
N1C C17C H19C 109.5 . .
N1C C17C H20C 109.5 . .
H19C C17C H20C 109.5 . .
N1C C17C H21C 109.5 . .
H19C C17C H21C 109.5 . .
H20C C17C H21C 109.5 . .
C14D O2D H2D 111.2(18) . .
C3D N1D C17D 111.76(17) . .
C3D N1D C2D 110.12(14) . .
C17D N1D C2D 111.56(16) . .
C3D N1D H0D 107.7 . .
C17D N1D H0D 107.7 . .
C2D N1D H0D 107.7 . .
C7D N2D C4D 122.11(15) . .
C7D N2D C1D 126.52(16) . .
C4D N2D C1D 110.29(15) . .
C13D N3D C9D 119.96(16) . .
C13D N3D C15D 118.39(16) . .
C9D N3D C15D 121.57(14) . .
N2D C1D C2D 111.57(18) . .
N2D C1D H1AD 109.3 . .
C2D C1D H1AD 109.3 . .
N2D C1D H1BD 109.3 . .
C2D C1D H1BD 109.3 . .
H1AD C1D H1BD 108.0 . .
N1D C2D C1D 111.67(17) . .
N1D C2D H2AD 109.3 . .
C1D C2D H2AD 109.3 . .
N1D C2D H2BD 109.3 . .
C1D C2D H2BD 109.3 . .
H2AD C2D H2BD 107.9 . .
N1D C3D C4D 108.77(16) . .
N1D C3D H3AD 109.9 . .
C4D C3D H3AD 109.9 . .
N1D C3D H3BD 109.9 . .
C4D C3D H3BD 109.9 . .
H3AD C3D H3BD 108.3 . .
N2D C4D C3D 111.46(17) . .
N2D C4D H4AD 109.3 . .
C3D C4D H4AD 109.3 . .
N2D C4D H4BD 109.3 . .
C3D C4D H4BD 109.3 . .
H4AD C4D H4BD 108.0 . .
C6D C5D C10D 120.87(17) . .
C6D C5D H05D 119.6 . .
C10D C5D H05D 119.6 . .
C5D C6D F2 117.26(17) . .
C5D C6D C7D 123.09(17) . .
F2 C6D C7D 119.57(16) . .
N2D C7D C8D 121.47(16) . .
N2D C7D C6D 122.65(17) . .
C8D C7D C6D 115.76(16) . .
C7D C8D C9D 122.20(16) . .
C7D C8D H08D 118.9 . .
C9D C8D H08D 118.9 . .
N3D C9D C8D 121.12(16) . .
N3D C9D C10D 118.88(15) . .
C8D C9D C10D 120.00(16) . .
C5D C10D C9D 117.91(16) . .
C5D C10D C11D 120.99(17) . .
C9D C10D C11D 121.09(17) . .
O1D C11D C12D 122.51(17) . .
O1D C11D C10D 121.46(19) . .
C12D C11D C10D 116.03(17) . .
C13D C12D C11D 120.11(17) . .
C13D C12D C14D 118.12(19) . .
C11D C12D C14D 121.75(19) . .
N3D C13D C12D 123.80(18) . .
N3D C13D H13D 118.1 . .
C12D C13D H13D 118.1 . .
O3D C14D O2D 121.07(19) . .
O3D C14D C12D 124.0(2) . .
O2D C14D C12D 115.0(2) . .
N3D C15D C16D 112.50(16) . .
N3D C15D H14D 109.1 . .
C16D C15D H14D 109.1 . .
N3D C15D H15D 109.1 . .
C16D C15D H15D 109.1 . .
H14D C15D H15D 107.8 . .
C15D C16D H16D 109.5 . .
C15D C16D H17D 109.5 . .
H16D C16D H17D 109.5 . .
C15D C16D H18D 109.5 . .
H16D C16D H18D 109.5 . .
H17D C16D H18D 109.5 . .
N1D C17D H19D 109.5 . .
N1D C17D H20D 109.5 . .
H19D C17D H20D 109.5 . .
N1D C17D H21D 109.5 . .
H19D C17D H21D 109.5 . .
H20D C17D H21D 109.5 . .
H11W O1W H12W 105.8(15) . .

loop_
_geom_bond_atom_site_label_1
_geom_bond_atom_site_label_2
_geom_bond_distance
_geom_bond_site_symmetry_2
O1A C2A 1.231(2) .
O2A C4A 1.247(2) .
O3A C6A 1.2764(19) .
N1A C2A 1.364(2) .
N1A C6A 1.387(2) .
N1A H1A 0.8600 .
N3A C2A 1.358(2) .
N3A C4A 1.394(2) .
N3A H3A 0.8600 .
C4A C5A 1.403(2) .
C5A C6A 1.378(2) .
C5A H5A 0.9300 .
O1B C2B 1.233(2) .
O2B C4B 1.249(2) .
O3B C6B 1.275(2) .
N1B C2B 1.366(2) .
N1B C6B 1.385(2) .
N1B H1B 0.8600 .
N3B C2B 1.355(2) .
N3B C4B 1.387(2) .
N3B H3B 0.8600 .
C4B C5B 1.398(3) .
C5B C6B 1.386(3) .
C5B H5B 0.9300 .
F1 C6C 1.355(2) .
O1C C11C 1.263(3) .
O2C C14C 1.327(4) .
O2C H2C 0.906(10) .
O3C C14C 1.191(4) .
N1C C2C 1.484(3) .
N1C C3C 1.487(2) .
N1C C17C 1.489(2) .
N1C H0C 0.9800 .
N2C C7C 1.405(2) .
N2C C4C 1.458(2) .
N2C C1C 1.473(2) .
N3C C13C 1.329(3) .
N3C C9C 1.400(3) .
N3C C15C 1.497(4) .
C1C C2C 1.507(3) .
C1C H1AC 0.9700 .
C1C H1BC 0.9700 .
C2C H2AC 0.9700 .
C2C H2BC 0.9700 .
C3C C4C 1.501(3) .
C3C H3AC 0.9700 .
C3C H3BC 0.9700 .
C4C H4AC 0.9700 .
C4C H4BC 0.9700 .
C5C C6C 1.360(3) .
C5C C10C 1.400(3) .
C5C H05C 0.9300 .
C6C C7C 1.408(3) .
C7C C8C 1.382(3) .
C8C C9C 1.402(3) .
C8C H08C 0.9300 .
C9C C10C 1.400(3) .
C10C C11C 1.454(3) .
C11C C12C 1.424(4) .
C12C C13C 1.368(4) .
C12C C14C 1.496(3) .
C13C H13C 0.9300 .
C15C C16C 1.474(5) .
C15C H14C 0.9700 .
C15C H15C 0.9700 .
C16C H16C 0.9600 .
C16C H17C 0.9600 .
C16C H18C 0.9600 .
C17C H19C 0.9600 .
C17C H20C 0.9600 .
C17C H21C 0.9600 .
F2 C6D 1.354(2) .
O1D C11D 1.271(2) .
O2D C14D 1.329(3) .
O2D H2D 0.910(10) .
O3D C14D 1.195(3) .
N1D C3D 1.491(2) .
N1D C17D 1.493(3) .
N1D C2D 1.496(3) .
N1D H0D 0.9800 .
N2D C7D 1.373(2) .
N2D C4D 1.461(3) .
N2D C1D 1.462(2) .
N3D C13D 1.339(2) .
N3D C9D 1.392(2) .
N3D C15D 1.484(2) .
C1D C2D 1.501(3) .
C1D H1AD 0.9700 .
C1D H1BD 0.9700 .
C2D H2AD 0.9700 .
C2D H2BD 0.9700 .
C3D C4D 1.509(3) .
C3D H3AD 0.9700 .
C3D H3BD 0.9700 .
C4D H4AD 0.9700 .
C4D H4BD 0.9700 .
C5D C6D 1.354(3) .
C5D C10D 1.402(3) .
C5D H05D 0.9300 .
C6D C7D 1.418(3) .
C7D C8D 1.391(2) .
C8D C9D 1.403(2) .
C8D H08D 0.9300 .
C9D C10D 1.407(3) .
C10D C11D 1.442(3) .
C11D C12D 1.422(3) .
C12D C13D 1.363(3) .
C12D C14D 1.486(3) .
C13D H13D 0.9300 .
C15D C16D 1.511(3) .
C15D H14D 0.9700 .
C15D H15D 0.9700 .
C16D H16D 0.9600 .
C16D H17D 0.9600 .
C16D H18D 0.9600 .
C17D H19D 0.9600 .
C17D H20D 0.9600 .
C17D H21D 0.9600 .
O1W H11W 0.948(10) .
O1W H12W 0.919(10) .
O2WA O2WB 0.862(12) .
O3WA O3WB 1.075(7) .
